data_1543958
loop_
_publ_author_name
'Fatih Semerci'
'Okan Zafer Yesilel'
'Halis Olmez'
'Orhan Buyukgungor'

_publ_section_title
;
 Supramolecular assemblies of copper(II)-pyridine-2,3-dicarboxylate
 complexes with N-donor ligands and clustered water molecules
;
_journal_name_full 'Inorganica Chimica Acta'
_journal_page_first 407
_journal_page_last 417
_journal_paper_doi 10.1016/j.ica.2013.10.006
_journal_volume 409B
_journal_year 2014
_chemical_formula_sum 'C34 H50 Cu2 N10 O14'
_chemical_formula_weight 949.92
_space_group_IT_number 2
_symmetry_cell_setting triclinic
_symmetry_space_group_name_Hall '-P 1'
_symmetry_space_group_name_H-M 'P -1'
_atom_sites_solution_hydrogens geom
_atom_sites_solution_primary direct
_atom_sites_solution_secondary difmap
_cell_angle_alpha 93.694(7)
_cell_angle_beta 102.311(7)
_cell_angle_gamma 98.785(7)
_cell_formula_units_Z 1
_cell_length_a 9.9011(8)
_cell_length_b 9.9889(8)
_cell_length_c 11.0849(10)
_cell_measurement_reflns_used 36254
_cell_measurement_temperature 293(2)
_cell_measurement_theta_max 28.12
_cell_measurement_theta_min 1.89
_cell_volume 1053.18(16)
_computing_cell_refinement 'STOE X-AREA'
_computing_data_collection 'STOE X-AREA'
_computing_data_reduction 'STOE X-RED'
_computing_molecular_graphics 'Ortep-3 for Windows (Farrugia, 1997)'
_computing_publication_material 'WinGX publication routines (Farrugia, 1999)'
_computing_structure_refinement 'SHELXL-97 (Sheldrick, 1997)'
_computing_structure_solution 'SHELXS97 (Sheldrick, 1997)'
_diffrn_ambient_temperature 293(2)
_diffrn_detector_area_resol_mean 6.67
_diffrn_measured_fraction_theta_full 0.998
_diffrn_measured_fraction_theta_max 0.998
_diffrn_measurement_device_type 'STOE IPDS 2'
_diffrn_measurement_method 'rotation method'
_diffrn_radiation_monochromator graphite
_diffrn_radiation_source 'fine-focus sealed tube'
_diffrn_radiation_type MoK\a
_diffrn_radiation_wavelength 0.71073
_diffrn_reflns_av_R_equivalents 0.0460
_diffrn_reflns_av_sigmaI/netI 0.0368
_diffrn_reflns_limit_h_max 12
_diffrn_reflns_limit_h_min -12
_diffrn_reflns_limit_k_max 12
_diffrn_reflns_limit_k_min -12
_diffrn_reflns_limit_l_max 13
_diffrn_reflns_limit_l_min -13
_diffrn_reflns_number 14309
_diffrn_reflns_theta_full 26.50
_diffrn_reflns_theta_max 26.50
_diffrn_reflns_theta_min 1.89
_exptl_absorpt_coefficient_mu 1.09
_exptl_absorpt_correction_T_max 0.8443
_exptl_absorpt_correction_T_min 0.5394
_exptl_absorpt_correction_type integration
_exptl_crystal_colour blue
_exptl_crystal_density_diffrn 1.498
_exptl_crystal_density_method 'not measured'
_exptl_crystal_description prism
_exptl_crystal_F_000 494
_exptl_crystal_size_max 0.420
_exptl_crystal_size_mid 0.297
_exptl_crystal_size_min 0.210
_refine_diff_density_max 0.445
_refine_diff_density_min -0.296
_refine_diff_density_rms 0.054
_refine_ls_extinction_method none
_refine_ls_goodness_of_fit_ref 1.100
_refine_ls_hydrogen_treatment mixed
_refine_ls_matrix_type full
_refine_ls_number_parameters 293
_refine_ls_number_reflns 4366
_refine_ls_number_restraints 28
_refine_ls_restrained_S_all 1.105
_refine_ls_R_factor_all 0.0460
_refine_ls_R_factor_gt 0.0382
_refine_ls_shift/su_max 0.000
_refine_ls_shift/su_mean 0.000
_refine_ls_structure_factor_coef Fsqd
_refine_ls_weighting_details 'calc w=1/[\s^2^(Fo^2^)+(0.0399P)^2^+0.4274P] where P=(Fo^2^+2Fc^2^)/3'
_refine_ls_weighting_scheme calc
_refine_ls_wR_factor_gt 0.0902
_refine_ls_wR_factor_ref 0.0932
_reflns_number_gt 3863
_reflns_number_total 4366
_reflns_threshold_expression >2sigma(I)
_cod_data_source_file ICA-2014-409B--407-417-1.cif
_cod_data_source_block 1
_cod_depositor_comments
;
The following automatic conversions were performed:

'_journal_paper_doi' value
'http://dx.doi.org/10.1016/j.ica.2013.10.006' was changed to
'10.1016/j.ica.2013.10.006'.

Automatic conversion script
Id: cif_fix_values 6433 2018-09-21 13:16:33Z andrius 
;
_cod_original_cell_volume 1053.18(15)
_cod_database_code 1543958

loop_
_symmetry_equiv_pos_as_xyz
'x, y, z'
'-x, -y, -z'

loop_
_atom_site_label
_atom_site_type_symbol
_atom_site_fract_x
_atom_site_fract_y
_atom_site_fract_z
_atom_site_U_iso_or_equiv
_atom_site_adp_type
_atom_site_occupancy
_atom_site_symmetry_multiplicity
_atom_site_calc_flag
_atom_site_refinement_flags
_atom_site_disorder_assembly
_atom_site_disorder_group
C1 C 0.2951(3) 0.0743(3) 0.2796(3) 0.0459(6) Uani 1 1 d . . .
H1 H 0.2983 0.0769 0.1966 0.055 Uiso 1 1 calc R . .
C2 C 0.1759(3) 0.0085(3) 0.3103(3) 0.0498(7) Uani 1 1 d . . .
H2 H 0.0981 -0.0306 0.2485 0.060 Uiso 1 1 calc R . .
C3 C 0.1733(3) 0.0016(3) 0.4323(3) 0.0430(6) Uani 1 1 d . . .
H3 H 0.0932 -0.0426 0.4534 0.052 Uiso 1 1 calc R . .
C4 C 0.2895(2) 0.0599(2) 0.5258(2) 0.0335(5) Uani 1 1 d . . .
C5 C 0.4042(2) 0.1275(2) 0.4881(2) 0.0310(5) Uani 1 1 d . . .
C6 C 0.2805(2) 0.0443(2) 0.6589(2) 0.0363(5) Uani 1 1 d . . .
C7 C 0.5369(2) 0.2037(2) 0.5756(2) 0.0338(5) Uani 1 1 d . . .
C8 C 0.8603(3) 0.3181(3) 0.2679(3) 0.0521(7) Uani 1 1 d . . .
H8 H 0.8554 0.2329 0.2266 0.063 Uiso 1 1 calc R . .
C9 C 0.9601(3) 0.4269(3) 0.2726(3) 0.0578(8) Uani 1 1 d . . .
H9 H 1.0364 0.4307 0.2358 0.069 Uiso 1 1 calc R . .
C10 C 0.8095(2) 0.4833(3) 0.3778(2) 0.0400(6) Uani 1 1 d . . .
C11 C 1.0088(3) 0.6687(3) 0.3683(4) 0.0712(11) Uani 1 1 d . . .
H11A H 0.9506 0.7320 0.3347 0.107 Uiso 1 1 calc R . .
H11B H 1.0884 0.6742 0.3311 0.107 Uiso 1 1 calc R . .
H11C H 1.0404 0.6904 0.4564 0.107 Uiso 1 1 calc R . .
C12 C 0.7394(3) 0.5659(3) 0.4518(3) 0.0589(8) Uani 1 1 d . . .
H12A H 0.6981 0.6307 0.4020 0.088 Uiso 1 1 calc R . .
H12B H 0.8069 0.6133 0.5228 0.088 Uiso 1 1 calc R . .
H12C H 0.6675 0.5077 0.4788 0.088 Uiso 1 1 calc R . .
C13 C 0.5367(3) 0.1890(3) 0.0617(3) 0.0493(7) Uani 1 1 d . . .
H13 H 0.5952 0.1243 0.0631 0.059 Uiso 1 1 calc R . .
C14 C 0.4653(3) 0.2339(4) -0.0409(3) 0.0560(8) Uani 1 1 d . . .
H14 H 0.4653 0.2064 -0.1227 0.067 Uiso 1 1 calc R . .
C15 C 0.4207(3) 0.3374(3) 0.1224(2) 0.0419(6) Uani 1 1 d . . .
C16 C 0.2974(4) 0.3992(4) -0.0823(3) 0.0699(10) Uani 1 1 d . . .
H16A H 0.2112 0.3941 -0.0550 0.105 Uiso 1 1 calc R . .
H16B H 0.2785 0.3577 -0.1661 0.105 Uiso 1 1 calc R . .
H16C H 0.3398 0.4928 -0.0788 0.105 Uiso 1 1 calc R . .
C17 C 0.3613(4) 0.4273(4) 0.2008(3) 0.0682(9) Uani 1 1 d . . .
H17A H 0.3713 0.3971 0.2823 0.102 Uiso 1 1 calc R . .
H17B H 0.2636 0.4242 0.1644 0.102 Uiso 1 1 calc R . .
H17C H 0.4103 0.5190 0.2068 0.102 Uiso 1 1 calc R . .
N1 N 0.4065(2) 0.1346(2) 0.36815(19) 0.0356(4) Uani 1 1 d . . .
N2 N 0.7664(2) 0.3539(2) 0.3346(2) 0.0389(5) Uani 1 1 d . . .
N3 N 0.9283(2) 0.5308(2) 0.3418(2) 0.0482(6) Uani 1 1 d . . .
N4 N 0.5087(2) 0.2548(2) 0.16404(19) 0.0386(5) Uani 1 1 d . . .
N5 N 0.3930(2) 0.3274(3) -0.0015(2) 0.0478(6) Uani 1 1 d . . .
O1 O 0.63168(16) 0.25743(18) 0.52311(16) 0.0407(4) Uani 1 1 d . . .
O2 O 0.54520(19) 0.2108(2) 0.68760(17) 0.0505(5) Uani 1 1 d . . .
O3 O 0.3314(2) -0.04953(19) 0.71011(18) 0.0476(4) Uani 1 1 d . . .
O4 O 0.2140(2) 0.1218(2) 0.7050(2) 0.0588(5) Uani 1 1 d . . .
Cu1 Cu 0.58927(3) 0.23132(3) 0.34069(3) 0.03311(10) Uani 1 1 d . . .
O5 O 0.1581(3) 0.0202(4) 0.9268(3) 0.0940(9) Uani 1 1 d DU . .
H5A H 0.117(6) 0.083(4) 0.942(5) 0.141 Uiso 1 1 d D . .
H5B H 0.188(6) 0.036(6) 0.864(4) 0.141 Uiso 1 1 d D . .
O6 O 0.7898(3) 0.2874(4) 0.8770(4) 0.1104(11) Uani 1 1 d DU . .
H6A H 0.722(5) 0.278(5) 0.813(4) 0.166 Uiso 1 1 d D . .
H6B H 0.792(5) 0.208(3) 0.896(6) 0.166 Uiso 1 1 d D . .
O7 O 1.0285(3) 0.2074(4) 0.0386(4) 0.1011(10) Uani 1 1 d DU . .
H7A H 0.958(4) 0.153(4) 0.038(6) 0.152 Uiso 1 1 d D . .
H7B H 1.013(5) 0.279(4) 0.012(6) 0.152 Uiso 1 1 d D . .

loop_
_atom_site_aniso_label
_atom_site_aniso_U_11
_atom_site_aniso_U_22
_atom_site_aniso_U_33
_atom_site_aniso_U_23
_atom_site_aniso_U_13
_atom_site_aniso_U_12
C1 0.0477(13) 0.0533(16) 0.0296(13) 0.0051(12) 0.0012(10) -0.0034(12)
C2 0.0420(13) 0.0526(16) 0.0454(16) 0.0021(13) -0.0008(11) -0.0045(12)
C3 0.0366(12) 0.0423(14) 0.0483(16) 0.0036(12) 0.0116(11) -0.0017(10)
C4 0.0375(11) 0.0287(11) 0.0360(13) 0.0055(10) 0.0098(9) 0.0075(9)
C5 0.0344(11) 0.0288(11) 0.0292(11) 0.0028(9) 0.0055(9) 0.0063(9)
C6 0.0383(11) 0.0324(12) 0.0390(13) 0.0043(10) 0.0127(10) 0.0029(9)
C7 0.0380(11) 0.0320(11) 0.0307(12) 0.0027(9) 0.0075(9) 0.0047(9)
C8 0.0518(15) 0.0561(17) 0.0519(17) -0.0002(14) 0.0221(13) 0.0074(13)
C9 0.0430(14) 0.069(2) 0.068(2) 0.0145(17) 0.0257(14) 0.0073(13)
C10 0.0400(12) 0.0379(13) 0.0399(14) 0.0103(11) 0.0037(10) 0.0044(10)
C11 0.0479(16) 0.0482(17) 0.104(3) 0.0219(18) -0.0044(17) -0.0085(13)
C12 0.0675(18) 0.0457(16) 0.065(2) 0.0002(15) 0.0172(16) 0.0119(14)
C13 0.0508(14) 0.0647(18) 0.0334(14) 0.0010(13) 0.0115(11) 0.0118(13)
C14 0.0563(16) 0.079(2) 0.0304(14) 0.0036(14) 0.0093(12) 0.0055(15)
C15 0.0441(13) 0.0422(14) 0.0377(14) 0.0108(11) 0.0061(11) 0.0034(11)
C16 0.070(2) 0.075(2) 0.056(2) 0.0277(18) -0.0099(16) 0.0083(17)
C17 0.076(2) 0.070(2) 0.062(2) 0.0038(18) 0.0107(17) 0.0319(18)
N1 0.0395(10) 0.0360(10) 0.0283(10) 0.0023(8) 0.0046(8) 0.0019(8)
N2 0.0410(10) 0.0405(11) 0.0358(11) 0.0044(9) 0.0125(9) 0.0034(9)
N3 0.0359(10) 0.0455(13) 0.0593(15) 0.0149(11) 0.0042(10) -0.0001(9)
N4 0.0431(10) 0.0443(12) 0.0293(10) 0.0072(9) 0.0098(8) 0.0058(9)
N5 0.0470(12) 0.0560(14) 0.0362(12) 0.0152(11) 0.0014(9) 0.0025(10)
O1 0.0366(8) 0.0509(10) 0.0301(9) 0.0043(8) 0.0060(7) -0.0046(7)
O2 0.0533(10) 0.0645(12) 0.0269(9) 0.0001(9) 0.0086(8) -0.0087(9)
O3 0.0678(12) 0.0383(10) 0.0429(11) 0.0111(8) 0.0179(9) 0.0174(9)
O4 0.0762(14) 0.0668(13) 0.0502(12) 0.0140(10) 0.0314(11) 0.0371(11)
Cu1 0.03679(15) 0.03596(16) 0.02619(15) 0.00547(11) 0.00829(11) 0.00239(11)
O5 0.0852(19) 0.127(3) 0.080(2) 0.0192(19) 0.0438(16) 0.0100(17)
O6 0.086(2) 0.140(3) 0.093(2) -0.005(2) -0.0095(17) 0.032(2)
O7 0.101(2) 0.103(2) 0.109(3) 0.016(2) 0.042(2) 0.0206(18)

loop_
_atom_type_symbol
_atom_type_description
_atom_type_scat_dispersion_real
_atom_type_scat_dispersion_imag
_atom_type_scat_source
C C 0.0033 0.0016 'International Tables Vol C Tables 4.2.6.8 and 6.1.1.4'
H H 0.0000 0.0000 'International Tables Vol C Tables 4.2.6.8 and 6.1.1.4'
N N 0.0061 0.0033 'International Tables Vol C Tables 4.2.6.8 and 6.1.1.4'
O O 0.0106 0.0060 'International Tables Vol C Tables 4.2.6.8 and 6.1.1.4'
Cu Cu 0.3201 1.2651 'International Tables Vol C Tables 4.2.6.8 and 6.1.1.4'

loop_
_geom_angle_atom_site_label_1
_geom_angle_atom_site_label_2
_geom_angle_atom_site_label_3
_geom_angle
_geom_angle_site_symmetry_1
_geom_angle_site_symmetry_3
_geom_angle_publ_flag
N1 C1 C2 120.8(2) . . ?
N1 C1 H1 119.6 . . ?
C2 C1 H1 119.6 . . ?
C3 C2 C1 119.3(2) . . ?
C3 C2 H2 120.3 . . ?
C1 C2 H2 120.3 . . ?
C2 C3 C4 120.8(2) . . ?
C2 C3 H3 119.6 . . ?
C4 C3 H3 119.6 . . ?
C5 C4 C3 116.7(2) . . ?
C5 C4 C6 125.5(2) . . ?
C3 C4 C6 117.8(2) . . ?
N1 C5 C4 122.4(2) . . ?
N1 C5 C7 113.00(19) . . ?
C4 C5 C7 124.5(2) . . ?
O4 C6 O3 125.3(2) . . ?
O4 C6 C4 116.4(2) . . ?
O3 C6 C4 118.1(2) . . ?
O2 C7 O1 125.4(2) . . ?
O2 C7 C5 119.4(2) . . ?
O1 C7 C5 115.2(2) . . ?
C9 C8 N2 108.6(3) . . ?
C9 C8 H8 125.7 . . ?
N2 C8 H8 125.7 . . ?
C8 C9 N3 107.1(2) . . ?
C8 C9 H9 126.5 . . ?
N3 C9 H9 126.5 . . ?
N2 C10 N3 109.5(2) . . ?
N2 C10 C12 126.2(2) . . ?
N3 C10 C12 124.2(2) . . ?
N3 C11 H11A 109.5 . . ?
N3 C11 H11B 109.5 . . ?
H11A C11 H11B 109.5 . . ?
N3 C11 H11C 109.5 . . ?
H11A C11 H11C 109.5 . . ?
H11B C11 H11C 109.5 . . ?
C10 C12 H12A 109.5 . . ?
C10 C12 H12B 109.5 . . ?
H12A C12 H12B 109.5 . . ?
C10 C12 H12C 109.5 . . ?
H12A C12 H12C 109.5 . . ?
H12B C12 H12C 109.5 . . ?
C14 C13 N4 108.6(3) . . ?
C14 C13 H13 125.7 . . ?
N4 C13 H13 125.7 . . ?
C13 C14 N5 106.6(3) . . ?
C13 C14 H14 126.7 . . ?
N5 C14 H14 126.7 . . ?
N4 C15 N5 109.8(2) . . ?
N4 C15 C17 125.3(3) . . ?
N5 C15 C17 124.9(3) . . ?
N5 C16 H16A 109.5 . . ?
N5 C16 H16B 109.5 . . ?
H16A C16 H16B 109.5 . . ?
N5 C16 H16C 109.5 . . ?
H16A C16 H16C 109.5 . . ?
H16B C16 H16C 109.5 . . ?
C15 C17 H17A 109.5 . . ?
C15 C17 H17B 109.5 . . ?
H17A C17 H17B 109.5 . . ?
C15 C17 H17C 109.5 . . ?
H17A C17 H17C 109.5 . . ?
H17B C17 H17C 109.5 . . ?
C5 N1 C1 119.9(2) . . ?
C5 N1 Cu1 113.84(15) . . ?
C1 N1 Cu1 126.20(18) . . ?
C10 N2 C8 107.1(2) . . ?
C10 N2 Cu1 129.16(18) . . ?
C8 N2 Cu1 123.35(18) . . ?
C10 N3 C9 107.8(2) . . ?
C10 N3 C11 127.1(3) . . ?
C9 N3 C11 125.1(3) . . ?
C15 N4 C13 106.8(2) . . ?
C15 N4 Cu1 127.12(18) . . ?
C13 N4 Cu1 126.04(19) . . ?
C15 N5 C14 108.2(2) . . ?
C15 N5 C16 126.4(3) . . ?
C14 N5 C16 125.4(3) . . ?
C7 O1 Cu1 116.70(14) . . ?
C6 O3 Cu1 138.61(18) . 2_656 ?
O1 Cu1 N4 160.40(8) . . y
O1 Cu1 N2 92.02(8) . . y
N4 Cu1 N2 90.25(9) . . y
O1 Cu1 N1 81.10(7) . . y
N4 Cu1 N1 93.75(8) . . y
N2 Cu1 N1 169.78(8) . . y
O1 Cu1 O3 106.85(8) . 2_656 y
N4 Cu1 O3 92.48(8) . 2_656 y
N2 Cu1 O3 92.75(8) . 2_656 y
N1 Cu1 O3 96.47(8) . 2_656 y
H5A O5 H5B 107(3) . . ?
H6A O6 H6B 104(3) . . ?
H7A O7 H7B 114(3) . . ?

loop_
_geom_bond_atom_site_label_1
_geom_bond_atom_site_label_2
_geom_bond_distance
_geom_bond_site_symmetry_2
_geom_bond_publ_flag
C1 N1 1.342(3) . ?
C1 C2 1.380(4) . ?
C1 H1 0.9300 . ?
C2 C3 1.363(4) . ?
C2 H2 0.9300 . ?
C3 C4 1.395(3) . ?
C3 H3 0.9300 . ?
C4 C5 1.388(3) . ?
C4 C6 1.513(3) . ?
C5 N1 1.341(3) . ?
C5 C7 1.517(3) . ?
C6 O4 1.242(3) . ?
C6 O3 1.243(3) . ?
C7 O2 1.223(3) . ?
C7 O1 1.275(3) . ?
C8 C9 1.342(4) . ?
C8 N2 1.377(3) . ?
C8 H8 0.9300 . ?
C9 N3 1.366(4) . ?
C9 H9 0.9300 . ?
C10 N2 1.322(3) . ?
C10 N3 1.350(3) . ?
C10 C12 1.472(4) . ?
C11 N3 1.459(4) . ?
C11 H11A 0.9600 . ?
C11 H11B 0.9600 . ?
C11 H11C 0.9600 . ?
C12 H12A 0.9600 . ?
C12 H12B 0.9600 . ?
C12 H12C 0.9600 . ?
C13 C14 1.347(4) . ?
C13 N4 1.374(3) . ?
C13 H13 0.9300 . ?
C14 N5 1.363(4) . ?
C14 H14 0.9300 . ?
C15 N4 1.323(3) . ?
C15 N5 1.337(3) . ?
C15 C17 1.479(4) . ?
C16 N5 1.463(4) . ?
C16 H16A 0.9600 . ?
C16 H16B 0.9600 . ?
C16 H16C 0.9600 . ?
C17 H17A 0.9600 . ?
C17 H17B 0.9600 . ?
C17 H17C 0.9600 . ?
N1 Cu1 2.0102(19) . y
N2 Cu1 1.997(2) . y
N4 Cu1 1.994(2) . y
O1 Cu1 1.9672(17) . y
O3 Cu1 2.1737(18) 2_656 y
Cu1 O3 2.1737(18) 2_656 y
O5 H5A 0.824(19) . ?
O5 H5B 0.828(19) . ?
O6 H6A 0.850(19) . ?
O6 H6B 0.841(19) . ?
O7 H7A 0.810(19) . ?
O7 H7B 0.815(19) . ?

loop_
_geom_hbond_atom_site_label_D
_geom_hbond_atom_site_label_H
_geom_hbond_atom_site_label_A
_geom_hbond_distance_DH
_geom_hbond_distance_HA
_geom_hbond_distance_DA
_geom_hbond_angle_DHA
_geom_hbond_site_symmetry_A
O5 H5A O7 0.824(19) 2.01(2) 2.791(5) 159(5) 1_456
O5 H5B O4 0.828(19) 2.05(3) 2.848(4) 160(5) .
O5 H5B O3 0.828(19) 2.62(3) 3.332(3) 145(5) .
O6 H6A O2 0.850(19) 1.99(3) 2.814(4) 164(5) .
O6 H6B O7 0.841(19) 2.53(4) 2.897(5) 108(3) 1_556
O7 H7B O6 0.815(19) 2.41(5) 2.897(5) 120(4) 1_554
O7 H7A O5 0.810(19) 2.04(2) 2.804(5) 157(5) 2_656

loop_
_geom_torsion_atom_site_label_1
_geom_torsion_atom_site_label_2
_geom_torsion_atom_site_label_3
_geom_torsion_atom_site_label_4
_geom_torsion
_geom_torsion_site_symmetry_1
_geom_torsion_site_symmetry_2
_geom_torsion_site_symmetry_3
_geom_torsion_site_symmetry_4
N1 C1 C2 C3 -1.9(4) . . . .
C1 C2 C3 C4 0.0(4) . . . .
C2 C3 C4 C5 1.7(4) . . . .
C2 C3 C4 C6 -178.1(2) . . . .
C3 C4 C5 N1 -1.6(3) . . . .
C6 C4 C5 N1 178.2(2) . . . .
C3 C4 C5 C7 176.6(2) . . . .
C6 C4 C5 C7 -3.6(4) . . . .
C5 C4 C6 O4 101.2(3) . . . .
C3 C4 C6 O4 -79.0(3) . . . .
C5 C4 C6 O3 -83.4(3) . . . .
C3 C4 C6 O3 96.4(3) . . . .
N1 C5 C7 O2 176.4(2) . . . .
C4 C5 C7 O2 -1.9(4) . . . .
N1 C5 C7 O1 -2.8(3) . . . .
C4 C5 C7 O1 178.9(2) . . . .
N2 C8 C9 N3 -0.3(4) . . . .
N4 C13 C14 N5 -0.1(3) . . . .
C4 C5 N1 C1 -0.3(4) . . . .
C7 C5 N1 C1 -178.7(2) . . . .
C4 C5 N1 Cu1 -177.32(17) . . . .
C7 C5 N1 Cu1 4.3(2) . . . .
C2 C1 N1 C5 2.1(4) . . . .
C2 C1 N1 Cu1 178.7(2) . . . .
N3 C10 N2 C8 -0.5(3) . . . .
C12 C10 N2 C8 178.4(3) . . . .
N3 C10 N2 Cu1 -173.30(18) . . . .
C12 C10 N2 Cu1 5.6(4) . . . .
C9 C8 N2 C10 0.5(4) . . . .
C9 C8 N2 Cu1 173.8(2) . . . .
N2 C10 N3 C9 0.4(3) . . . .
C12 C10 N3 C9 -178.5(3) . . . .
N2 C10 N3 C11 179.1(3) . . . .
C12 C10 N3 C11 0.2(5) . . . .
C8 C9 N3 C10 -0.1(4) . . . .
C8 C9 N3 C11 -178.9(3) . . . .
N5 C15 N4 C13 -0.5(3) . . . .
C17 C15 N4 C13 179.3(3) . . . .
N5 C15 N4 Cu1 178.40(16) . . . .
C17 C15 N4 Cu1 -1.8(4) . . . .
C14 C13 N4 C15 0.4(3) . . . .
C14 C13 N4 Cu1 -178.57(19) . . . .
N4 C15 N5 C14 0.5(3) . . . .
C17 C15 N5 C14 -179.4(3) . . . .
N4 C15 N5 C16 178.1(3) . . . .
C17 C15 N5 C16 -1.8(4) . . . .
C13 C14 N5 C15 -0.2(3) . . . .
C13 C14 N5 C16 -177.8(3) . . . .
O2 C7 O1 Cu1 -179.4(2) . . . .
C5 C7 O1 Cu1 -0.2(3) . . . .
O4 C6 O3 Cu1 163.0(2) . . . 2_656
C4 C6 O3 Cu1 -12.0(4) . . . 2_656
C7 O1 Cu1 N4 78.0(3) . . . .
C7 O1 Cu1 N2 174.40(18) . . . .
C7 O1 Cu1 N1 2.00(18) . . . .
C7 O1 Cu1 O3 -92.12(18) . . . 2_656
C15 N4 Cu1 O1 -2.5(4) . . . .
C13 N4 Cu1 O1 176.2(2) . . . .
C15 N4 Cu1 N2 -99.2(2) . . . .
C13 N4 Cu1 N2 79.5(2) . . . .
C15 N4 Cu1 N1 71.4(2) . . . .
C13 N4 Cu1 N1 -109.9(2) . . . .
C15 N4 Cu1 O3 168.0(2) . . . 2_656
C13 N4 Cu1 O3 -13.3(2) . . . 2_656
C10 N2 Cu1 O1 -58.9(2) . . . .
C8 N2 Cu1 O1 129.3(2) . . . .
C10 N2 Cu1 N4 101.6(2) . . . .
C8 N2 Cu1 N4 -70.1(2) . . . .
C10 N2 Cu1 N1 -11.5(6) . . . .
C8 N2 Cu1 N1 176.8(4) . . . .
C10 N2 Cu1 O3 -165.9(2) . . . 2_656
C8 N2 Cu1 O3 22.4(2) . . . 2_656
C5 N1 Cu1 O1 -3.54(16) . . . .
C1 N1 Cu1 O1 179.6(2) . . . .
C5 N1 Cu1 N4 -164.51(17) . . . .
C1 N1 Cu1 N4 18.7(2) . . . .
C5 N1 Cu1 N2 -51.7(6) . . . .
C1 N1 Cu1 N2 131.5(5) . . . .
C5 N1 Cu1 O3 102.57(17) . . . 2_656
C1 N1 Cu1 O3 -74.3(2) . . . 2_656
